data_7129104
loop_
_publ_author_name
'Tang, Shi'
'Ding, Shumin'
'Li, Dan'
'Li, Lianjie'
'Zhao, Haixia'
'Chai, Minxue'
'Wang, Jian'

_publ_section_title
;
 Palladium-catalysed imidoylative spirocyclization of
 3-(2-isocyanoethyl)indoles.
;
_journal_issue 81
_journal_name_full 'Chemical communications (Cambridge, England)'
_journal_page_first 10576
_journal_page_last 10579
_journal_paper_doi 10.1039/d1cc03240b
_journal_volume 57
_journal_year 2021
_chemical_formula_sum 'C26 H26 N2 O6'
_chemical_formula_weight 462.49
_space_group_crystal_system monoclinic
_space_group_IT_number 14
_space_group_name_Hall '-P 2yn'
_space_group_name_H-M_alt 'P 1 21/n 1'
_atom_sites_solution_hydrogens geom
_audit_creation_method SHELXL-2014/7
_audit_update_record
;
2021-08-15 deposited with the CCDC.	2021-09-14 downloaded from the CCDC.
;
_cell_angle_alpha 90
_cell_angle_beta 93.860(2)
_cell_angle_gamma 90
_cell_formula_units_Z 4
_cell_length_a 8.4101(2)
_cell_length_b 11.1055(3)
_cell_length_c 25.7204(7)
_cell_measurement_reflns_used 9852
_cell_measurement_temperature 293(2)
_cell_measurement_theta_max 72.41
_cell_measurement_theta_min 3.44
_cell_volume 2396.79(11)
_computing_structure_refinement 'SHELXL-2014/7 (Sheldrick, 2014)'
_diffrn_ambient_temperature 293(2)
_diffrn_measured_fraction_theta_full 1.000
_diffrn_measured_fraction_theta_max 1.000
_diffrn_measurement_device_type 'Bruker APEX-II CCD'
_diffrn_radiation_type CuK\a
_diffrn_radiation_wavelength 1.54178
_diffrn_reflns_av_R_equivalents 0.0921
_diffrn_reflns_av_unetI/netI 0.0514
_diffrn_reflns_Laue_measured_fraction_full 1.000
_diffrn_reflns_Laue_measured_fraction_max 1.000
_diffrn_reflns_limit_h_max 10
_diffrn_reflns_limit_h_min -10
_diffrn_reflns_limit_k_max 13
_diffrn_reflns_limit_k_min -11
_diffrn_reflns_limit_l_max 31
_diffrn_reflns_limit_l_min -31
_diffrn_reflns_number 94132
_diffrn_reflns_point_group_measured_fraction_full 1.000
_diffrn_reflns_point_group_measured_fraction_max 1.000
_diffrn_reflns_theta_full 67.679
_diffrn_reflns_theta_max 72.502
_diffrn_reflns_theta_min 3.444
_exptl_absorpt_coefficient_mu 0.755
_exptl_crystal_colour yellow
_exptl_crystal_density_diffrn 1.282
_exptl_crystal_description needle
_exptl_crystal_F_000 976
_exptl_crystal_size_max 0.120
_exptl_crystal_size_mid 0.110
_exptl_crystal_size_min 0.100
_refine_diff_density_max 0.387
_refine_diff_density_min -0.342
_refine_diff_density_rms 0.058
_refine_ls_extinction_method none
_refine_ls_goodness_of_fit_ref 1.051
_refine_ls_hydrogen_treatment constr
_refine_ls_matrix_type full
_refine_ls_number_parameters 311
_refine_ls_number_reflns 4756
_refine_ls_number_restraints 0
_refine_ls_restrained_S_all 1.051
_refine_ls_R_factor_all 0.0844
_refine_ls_R_factor_gt 0.0723
_refine_ls_shift/su_max 0.000
_refine_ls_shift/su_mean 0.000
_refine_ls_structure_factor_coef Fsqd
_refine_ls_weighting_details 'w=1/[\s^2^(Fo^2^)+(0.1220P)^2^+0.9010P] where P=(Fo^2^+2Fc^2^)/3'
_refine_ls_weighting_scheme calc
_refine_ls_wR_factor_gt 0.2024
_refine_ls_wR_factor_ref 0.2179
_reflns_Friedel_coverage 0.000
_reflns_number_gt 3775
_reflns_number_total 4756
_reflns_threshold_expression 'I > 2\s(I)'
_cod_data_source_file d1cc03240b2.cif
_cod_data_source_block 20210815a
_cod_original_sg_symbol_H-M 'P 21/n'
_cod_database_code 7129104
_shelx_shelxl_version_number 2014/7
_shelx_space_group_comment
;
The symmetry employed for this shelxl refinement is uniquely defined
by the following loop, which should always be used as a source of
symmetry information in preference to the above space-group names.
They are only intended as comments.
;
_shelx_estimated_absorpt_t_min 0.915
_shelx_estimated_absorpt_t_max 0.928

loop_
_space_group_symop_operation_xyz
'x, y, z'
'-x+1/2, y+1/2, -z+1/2'
'-x, -y, -z'
'x-1/2, -y-1/2, z-1/2'

loop_
_atom_site_label
_atom_site_type_symbol
_atom_site_fract_x
_atom_site_fract_y
_atom_site_fract_z
_atom_site_U_iso_or_equiv
_atom_site_adp_type
_atom_site_occupancy
_atom_site_site_symmetry_order
_atom_site_calc_flag
_atom_site_refinement_flags_posn
_atom_site_refinement_flags_adp
_atom_site_refinement_flags_occupancy
_atom_site_disorder_assembly
_atom_site_disorder_group
O1 O 0.7880(4) 1.11135(19) 0.57089(9) 0.1116(10) Uani 1 1 d . . . . .
O2 O 0.9086(3) 0.95570(16) 0.61038(6) 0.0729(5) Uani 1 1 d . . . . .
O3 O 0.8972(3) 0.7991(2) 0.25917(8) 0.0862(6) Uani 1 1 d . . . . .
O4 O 0.7397(3) 0.6737(2) 0.21155(7) 0.0795(6) Uani 1 1 d . . . . .
O5 O 0.4146(3) 0.6207(3) 0.28417(11) 0.1105(9) Uani 1 1 d . . . . .
O6 O 0.4753(3) 0.8063(2) 0.25740(9) 0.0939(7) Uani 1 1 d . . . . .
N1 N 0.9469(2) 0.45651(17) 0.42971(8) 0.0611(5) Uani 1 1 d . . . . .
N2 N 0.7037(2) 0.77687(16) 0.34258(7) 0.0540(5) Uani 1 1 d . . . . .
C1 C 1.0887(3) 0.6043(2) 0.37991(14) 0.0780(8) Uani 1 1 d . . . . .
H1A H 1.0970 0.6839 0.3944 0.117 Uiso 1 1 calc R U . . .
H1B H 1.0817 0.6094 0.3426 0.117 Uiso 1 1 calc R U . . .
H1C H 1.1811 0.5584 0.3914 0.117 Uiso 1 1 calc R U . . .
C2 C 0.9429(3) 0.5443(2) 0.39750(10) 0.0570(6) Uani 1 1 d . . . . .
C3 C 0.7743(3) 0.58512(18) 0.37879(8) 0.0498(5) Uani 1 1 d . . . . .
C4 C 0.6793(3) 0.50369(18) 0.41127(8) 0.0500(5) Uani 1 1 d . . . . .
C5 C 0.5173(3) 0.4909(2) 0.41439(10) 0.0628(6) Uani 1 1 d . . . . .
H5 H 0.4460 0.5410 0.3955 0.075 Uiso 1 1 calc R U . . .
C6 C 0.4634(4) 0.4010(3) 0.44653(12) 0.0730(7) Uani 1 1 d . . . . .
H6 H 0.3545 0.3909 0.4492 0.088 Uiso 1 1 calc R U . . .
C7 C 0.5690(4) 0.3268(2) 0.47440(11) 0.0738(7) Uani 1 1 d . . . . .
H7 H 0.5302 0.2674 0.4957 0.089 Uiso 1 1 calc R U . . .
C8 C 0.7322(4) 0.3390(2) 0.47136(10) 0.0661(6) Uani 1 1 d . . . . .
H8 H 0.8033 0.2887 0.4902 0.079 Uiso 1 1 calc R U . . .
C9 C 0.7858(3) 0.42829(18) 0.43938(9) 0.0539(5) Uani 1 1 d . . . . .
C10 C 0.7457(3) 0.72056(17) 0.38446(8) 0.0471(5) Uani 1 1 d . . . . .
C11 C 0.7649(3) 0.78781(18) 0.43427(8) 0.0473(5) Uani 1 1 d . . . . .
C12 C 0.8398(3) 0.74117(18) 0.47927(8) 0.0503(5) Uani 1 1 d . . . . .
H12 H 0.8761 0.6620 0.4797 0.060 Uiso 1 1 calc R U . . .
C13 C 0.8616(3) 0.81128(19) 0.52396(8) 0.0518(5) Uani 1 1 d . . . . .
H13 H 0.9137 0.7792 0.5539 0.062 Uiso 1 1 calc R U . . .
C14 C 0.8064(3) 0.92800(19) 0.52416(8) 0.0536(5) Uani 1 1 d . . . . .
C15 C 0.7266(4) 0.9738(2) 0.47963(10) 0.0772(9) Uani 1 1 d . . . . .
H15 H 0.6876 1.0522 0.4796 0.093 Uiso 1 1 calc R U . . .
C16 C 0.7045(4) 0.9045(2) 0.43556(9) 0.0740(8) Uani 1 1 d . . . . .
H16 H 0.6486 0.9358 0.4062 0.089 Uiso 1 1 calc R U . . .
C17 C 0.8315(3) 1.0087(2) 0.57045(9) 0.0628(6) Uani 1 1 d . . . . .
C18 C 0.9442(5) 1.0281(3) 0.65621(10) 0.0887(10) Uani 1 1 d . . . . .
H18A H 1.0177 1.0906 0.6484 0.133 Uiso 1 1 calc R U . . .
H18B H 0.9908 0.9784 0.6837 0.133 Uiso 1 1 calc R U . . .
H18C H 0.8477 1.0635 0.6671 0.133 Uiso 1 1 calc R U . . .
C19 C 0.7382(4) 0.5683(2) 0.31918(9) 0.0651(6) Uani 1 1 d . . . . .
H19A H 0.8326 0.5417 0.3028 0.078 Uiso 1 1 calc R U . . .
H19B H 0.6542 0.5094 0.3123 0.078 Uiso 1 1 calc R U . . .
C20 C 0.6851(3) 0.6931(2) 0.29877(8) 0.0567(6) Uani 1 1 d . . . . .
C21 C 0.7871(3) 0.7316(2) 0.25478(9) 0.0604(6) Uani 1 1 d . . . . .
C22 C 0.8349(5) 0.6865(3) 0.16608(12) 0.0930(10) Uani 1 1 d . . . . .
H22A H 0.8751 0.7681 0.1641 0.112 Uiso 1 1 calc R U . . .
H22B H 0.7694 0.6699 0.1344 0.112 Uiso 1 1 calc R U . . .
C23 C 0.9694(6) 0.6004(4) 0.17137(17) 0.1103(13) Uani 1 1 d . . . . .
H23A H 1.0235 0.5993 0.1397 0.165 Uiso 1 1 calc R U . . .
H23B H 0.9296 0.5214 0.1782 0.165 Uiso 1 1 calc R U . . .
H23C H 1.0424 0.6248 0.1997 0.165 Uiso 1 1 calc R U . . .
C24 C 0.5082(4) 0.7000(3) 0.27911(10) 0.0747(8) Uani 1 1 d . . . . .
C25 C 0.3136(5) 0.8330(5) 0.23477(16) 0.1219(16) Uani 1 1 d . . . . .
H25A H 0.2374 0.7809 0.2504 0.146 Uiso 1 1 calc R U . . .
H25B H 0.2865 0.9157 0.2424 0.146 Uiso 1 1 calc R U . . .
C26 C 0.3047(6) 0.8151(5) 0.17998(17) 0.1226(15) Uani 1 1 d . . . . .
H26A H 0.2042 0.8444 0.1652 0.184 Uiso 1 1 calc R U . . .
H26B H 0.3140 0.7308 0.1726 0.184 Uiso 1 1 calc R U . . .
H26C H 0.3897 0.8581 0.1652 0.184 Uiso 1 1 calc R U . . .

loop_
_atom_site_aniso_label
_atom_site_aniso_U_11
_atom_site_aniso_U_22
_atom_site_aniso_U_33
_atom_site_aniso_U_23
_atom_site_aniso_U_13
_atom_site_aniso_U_12
O1 0.198(3) 0.0578(12) 0.0734(13) -0.0232(10) -0.0282(15) 0.0320(14)
O2 0.1157(15) 0.0556(9) 0.0454(9) -0.0068(7) -0.0091(9) -0.0046(9)
O3 0.1033(15) 0.0884(13) 0.0684(12) -0.0165(10) 0.0168(10) -0.0391(12)
O4 0.0956(14) 0.0989(14) 0.0446(9) -0.0155(9) 0.0086(9) -0.0253(11)
O5 0.0867(15) 0.127(2) 0.118(2) -0.0169(16) 0.0107(14) -0.0381(15)
O6 0.0798(14) 0.1197(18) 0.0793(14) 0.0089(13) -0.0160(11) 0.0103(12)
N1 0.0633(12) 0.0457(10) 0.0743(13) -0.0013(9) 0.0055(10) 0.0064(8)
N2 0.0717(12) 0.0474(9) 0.0421(9) -0.0024(7) -0.0029(8) -0.0018(8)
C1 0.0663(16) 0.0555(14) 0.114(2) -0.0063(14) 0.0238(15) -0.0039(11)
C2 0.0611(13) 0.0426(11) 0.0681(14) -0.0098(10) 0.0100(10) 0.0008(9)
C3 0.0627(12) 0.0396(10) 0.0473(11) -0.0031(8) 0.0049(9) -0.0025(9)
C4 0.0589(12) 0.0416(10) 0.0491(11) -0.0040(8) 0.0019(9) -0.0048(8)
C5 0.0592(13) 0.0594(13) 0.0692(15) 0.0031(11) 0.0008(11) -0.0072(10)
C6 0.0718(16) 0.0659(15) 0.0827(18) 0.0015(13) 0.0154(14) -0.0156(12)
C7 0.095(2) 0.0561(14) 0.0726(16) 0.0066(12) 0.0215(15) -0.0143(13)
C8 0.0877(18) 0.0459(12) 0.0647(14) 0.0045(10) 0.0056(12) 0.0043(11)
C9 0.0663(13) 0.0391(10) 0.0563(12) -0.0027(8) 0.0042(10) 0.0000(9)
C10 0.0571(12) 0.0417(10) 0.0422(10) -0.0017(8) 0.0015(8) -0.0013(8)
C11 0.0612(12) 0.0400(10) 0.0407(10) 0.0000(8) 0.0021(8) 0.0002(8)
C12 0.0652(13) 0.0399(10) 0.0452(11) -0.0006(8) -0.0009(9) 0.0035(9)
C13 0.0674(13) 0.0456(10) 0.0415(10) 0.0010(8) -0.0035(9) 0.0012(9)
C14 0.0738(14) 0.0428(10) 0.0439(11) -0.0036(8) 0.0033(10) -0.0014(9)
C15 0.131(3) 0.0439(12) 0.0539(14) -0.0054(10) -0.0110(14) 0.0258(14)
C16 0.120(2) 0.0528(13) 0.0461(12) -0.0013(10) -0.0149(13) 0.0241(14)
C17 0.0934(18) 0.0464(12) 0.0485(12) -0.0052(9) 0.0033(12) -0.0046(11)
C18 0.141(3) 0.0739(17) 0.0493(14) -0.0135(12) -0.0053(16) -0.0130(18)
C19 0.0959(18) 0.0495(12) 0.0501(12) -0.0091(9) 0.0069(12) -0.0072(11)
C20 0.0741(15) 0.0554(12) 0.0401(11) -0.0047(9) -0.0005(10) -0.0088(10)
C21 0.0757(16) 0.0599(13) 0.0455(12) -0.0031(9) 0.0017(10) -0.0082(11)
C22 0.127(3) 0.097(2) 0.0565(16) -0.0085(15) 0.0238(17) -0.020(2)
C23 0.123(3) 0.102(3) 0.108(3) -0.034(2) 0.018(2) -0.018(2)
C24 0.0778(17) 0.096(2) 0.0510(13) -0.0200(14) 0.0053(12) -0.0161(16)
C25 0.082(2) 0.184(5) 0.098(3) -0.032(3) -0.008(2) 0.026(3)
C26 0.117(3) 0.135(4) 0.111(3) 0.042(3) -0.028(2) -0.011(3)

loop_
_atom_type_symbol
_atom_type_description
_atom_type_scat_dispersion_real
_atom_type_scat_dispersion_imag
_atom_type_scat_source
C C 0.0181 0.0091 'International Tables Vol C Tables 4.2.6.8 and 6.1.1.4'
H H 0.0000 0.0000 'International Tables Vol C Tables 4.2.6.8 and 6.1.1.4'
N N 0.0311 0.0180 'International Tables Vol C Tables 4.2.6.8 and 6.1.1.4'
O O 0.0492 0.0322 'International Tables Vol C Tables 4.2.6.8 and 6.1.1.4'

loop_
_geom_angle_atom_site_label_1
_geom_angle_atom_site_label_2
_geom_angle_atom_site_label_3
_geom_angle
_geom_angle_site_symmetry_1
_geom_angle_site_symmetry_3
_geom_angle_publ_flag
C17 O2 C18 116.9(2) . . ?
C21 O4 C22 118.3(2) . . ?
C24 O6 C25 120.4(3) . . ?
C2 N1 C9 107.2(2) . . ?
C10 N2 C20 110.37(18) . . ?
C2 C1 H1A 109.5 . . ?
C2 C1 H1B 109.5 . . ?
H1A C1 H1B 109.5 . . ?
C2 C1 H1C 109.5 . . ?
H1A C1 H1C 109.5 . . ?
H1B C1 H1C 109.5 . . ?
N1 C2 C1 123.4(2) . . ?
N1 C2 C3 114.3(2) . . ?
C1 C2 C3 122.2(2) . . ?
C4 C3 C10 116.52(18) . . ?
C4 C3 C2 99.38(17) . . ?
C10 C3 C2 114.07(17) . . ?
C4 C3 C19 113.68(18) . . ?
C10 C3 C19 100.99(17) . . ?
C2 C3 C19 112.88(19) . . ?
C5 C4 C9 120.8(2) . . ?
C5 C4 C3 131.4(2) . . ?
C9 C4 C3 107.7(2) . . ?
C4 C5 C6 118.2(2) . . ?
C4 C5 H5 120.9 . . ?
C6 C5 H5 120.9 . . ?
C7 C6 C5 120.9(3) . . ?
C7 C6 H6 119.6 . . ?
C5 C6 H6 119.6 . . ?
C6 C7 C8 121.3(2) . . ?
C6 C7 H7 119.4 . . ?
C8 C7 H7 119.4 . . ?
C9 C8 C7 117.8(2) . . ?
C9 C8 H8 121.1 . . ?
C7 C8 H8 121.1 . . ?
C8 C9 C4 121.1(2) . . ?
C8 C9 N1 127.7(2) . . ?
C4 C9 N1 111.24(19) . . ?
N2 C10 C11 119.41(18) . . ?
N2 C10 C3 115.95(18) . . ?
C11 C10 C3 124.63(17) . . ?
C12 C11 C16 118.39(19) . . ?
C12 C11 C10 123.55(18) . . ?
C16 C11 C10 118.06(18) . . ?
C11 C12 C13 120.68(19) . . ?
C11 C12 H12 119.7 . . ?
C13 C12 H12 119.7 . . ?
C14 C13 C12 120.31(19) . . ?
C14 C13 H13 119.8 . . ?
C12 C13 H13 119.8 . . ?
C13 C14 C15 119.2(2) . . ?
C13 C14 C17 122.6(2) . . ?
C15 C14 C17 118.3(2) . . ?
C16 C15 C14 120.5(2) . . ?
C16 C15 H15 119.7 . . ?
C14 C15 H15 119.7 . . ?
C15 C16 C11 120.8(2) . . ?
C15 C16 H16 119.6 . . ?
C11 C16 H16 119.6 . . ?
O1 C17 O2 123.6(2) . . ?
O1 C17 C14 123.5(2) . . ?
O2 C17 C14 112.9(2) . . ?
O2 C18 H18A 109.5 . . ?
O2 C18 H18B 109.5 . . ?
H18A C18 H18B 109.5 . . ?
O2 C18 H18C 109.5 . . ?
H18A C18 H18C 109.5 . . ?
H18B C18 H18C 109.5 . . ?
C20 C19 C3 105.15(17) . . ?
C20 C19 H19A 110.7 . . ?
C3 C19 H19A 110.7 . . ?
C20 C19 H19B 110.7 . . ?
C3 C19 H19B 110.7 . . ?
H19A C19 H19B 108.8 . . ?
N2 C20 C21 110.90(19) . . ?
N2 C20 C19 107.30(17) . . ?
C21 C20 C19 109.9(2) . . ?
N2 C20 C24 105.8(2) . . ?
C21 C20 C24 108.7(2) . . ?
C19 C20 C24 114.1(2) . . ?
O3 C21 O4 125.0(2) . . ?
O3 C21 C20 125.3(2) . . ?
O4 C21 C20 109.6(2) . . ?
O4 C22 C23 108.6(3) . . ?
O4 C22 H22A 110.0 . . ?
C23 C22 H22A 110.0 . . ?
O4 C22 H22B 110.0 . . ?
C23 C22 H22B 110.0 . . ?
H22A C22 H22B 108.4 . . ?
C22 C23 H23A 109.5 . . ?
C22 C23 H23B 109.5 . . ?
H23A C23 H23B 109.5 . . ?
C22 C23 H23C 109.5 . . ?
H23A C23 H23C 109.5 . . ?
H23B C23 H23C 109.5 . . ?
O5 C24 O6 125.6(3) . . ?
O5 C24 C20 123.8(3) . . ?
O6 C24 C20 110.6(2) . . ?
C26 C25 O6 110.5(3) . . ?
C26 C25 H25A 109.6 . . ?
O6 C25 H25A 109.6 . . ?
C26 C25 H25B 109.6 . . ?
O6 C25 H25B 109.6 . . ?
H25A C25 H25B 108.1 . . ?
C25 C26 H26A 109.5 . . ?
C25 C26 H26B 109.5 . . ?
H26A C26 H26B 109.5 . . ?
C25 C26 H26C 109.5 . . ?
H26A C26 H26C 109.5 . . ?
H26B C26 H26C 109.5 . . ?

loop_
_geom_bond_atom_site_label_1
_geom_bond_atom_site_label_2
_geom_bond_distance
_geom_bond_site_symmetry_2
_geom_bond_publ_flag
O1 C17 1.197(3) . ?
O2 C17 1.316(3) . ?
O2 C18 1.442(3) . ?
O3 C21 1.191(3) . ?
O4 C21 1.322(3) . ?
O4 C22 1.468(4) . ?
O5 C24 1.194(4) . ?
O6 C24 1.327(4) . ?
O6 C25 1.473(4) . ?
N1 C2 1.278(3) . ?
N1 C9 1.429(3) . ?
N2 C10 1.275(3) . ?
N2 C20 1.462(3) . ?
C1 C2 1.492(3) . ?
C1 H1A 0.9600 . ?
C1 H1B 0.9600 . ?
C1 H1C 0.9600 . ?
C2 C3 1.535(3) . ?
C3 C4 1.498(3) . ?
C3 C10 1.532(3) . ?
C3 C19 1.554(3) . ?
C4 C5 1.377(3) . ?
C4 C9 1.392(3) . ?
C5 C6 1.392(4) . ?
C5 H5 0.9300 . ?
C6 C7 1.377(4) . ?
C6 H6 0.9300 . ?
C7 C8 1.386(4) . ?
C7 H7 0.9300 . ?
C8 C9 1.383(3) . ?
C8 H8 0.9300 . ?
C10 C11 1.482(3) . ?
C11 C12 1.381(3) . ?
C11 C16 1.393(3) . ?
C12 C13 1.390(3) . ?
C12 H12 0.9300 . ?
C13 C14 1.377(3) . ?
C13 H13 0.9300 . ?
C14 C15 1.385(3) . ?
C14 C17 1.494(3) . ?
C15 C16 1.372(3) . ?
C15 H15 0.9300 . ?
C16 H16 0.9300 . ?
C18 H18A 0.9600 . ?
C18 H18B 0.9600 . ?
C18 H18C 0.9600 . ?
C19 C20 1.537(3) . ?
C19 H19A 0.9700 . ?
C19 H19B 0.9700 . ?
C20 C21 1.526(3) . ?
C20 C24 1.541(4) . ?
C22 C23 1.480(6) . ?
C22 H22A 0.9700 . ?
C22 H22B 0.9700 . ?
C23 H23A 0.9600 . ?
C23 H23B 0.9600 . ?
C23 H23C 0.9600 . ?
C25 C26 1.420(6) . ?
C25 H25A 0.9700 . ?
C25 H25B 0.9700 . ?
C26 H26A 0.9600 . ?
C26 H26B 0.9600 . ?
C26 H26C 0.9600 . ?

loop_
_geom_torsion_atom_site_label_1
_geom_torsion_atom_site_label_2
_geom_torsion_atom_site_label_3
_geom_torsion_atom_site_label_4
_geom_torsion
_geom_torsion_site_symmetry_1
_geom_torsion_site_symmetry_2
_geom_torsion_site_symmetry_3
_geom_torsion_site_symmetry_4
_geom_torsion_publ_flag
C9 N1 C2 C1 176.6(2) . . . . ?
C9 N1 C2 C3 -2.4(3) . . . . ?
N1 C2 C3 C4 3.7(2) . . . . ?
C1 C2 C3 C4 -175.3(2) . . . . ?
N1 C2 C3 C10 128.4(2) . . . . ?
C1 C2 C3 C10 -50.6(3) . . . . ?
N1 C2 C3 C19 -117.1(2) . . . . ?
C1 C2 C3 C19 63.9(3) . . . . ?
C10 C3 C4 C5 57.3(3) . . . . ?
C2 C3 C4 C5 -179.7(2) . . . . ?
C19 C3 C4 C5 -59.5(3) . . . . ?
C10 C3 C4 C9 -126.3(2) . . . . ?
C2 C3 C4 C9 -3.3(2) . . . . ?
C19 C3 C4 C9 116.8(2) . . . . ?
C9 C4 C5 C6 0.2(4) . . . . ?
C3 C4 C5 C6 176.2(2) . . . . ?
C4 C5 C6 C7 0.0(4) . . . . ?
C5 C6 C7 C8 -0.1(4) . . . . ?
C6 C7 C8 C9 0.0(4) . . . . ?
C7 C8 C9 C4 0.2(4) . . . . ?
C7 C8 C9 N1 -179.2(2) . . . . ?
C5 C4 C9 C8 -0.3(3) . . . . ?
C3 C4 C9 C8 -177.1(2) . . . . ?
C5 C4 C9 N1 179.2(2) . . . . ?
C3 C4 C9 N1 2.4(2) . . . . ?
C2 N1 C9 C8 179.4(2) . . . . ?
C2 N1 C9 C4 0.0(3) . . . . ?
C20 N2 C10 C11 -177.52(19) . . . . ?
C20 N2 C10 C3 3.0(3) . . . . ?
C4 C3 C10 N2 -123.5(2) . . . . ?
C2 C3 C10 N2 121.5(2) . . . . ?
C19 C3 C10 N2 0.1(3) . . . . ?
C4 C3 C10 C11 57.1(3) . . . . ?
C2 C3 C10 C11 -57.9(3) . . . . ?
C19 C3 C10 C11 -179.3(2) . . . . ?
N2 C10 C11 C12 -166.4(2) . . . . ?
C3 C10 C11 C12 13.0(3) . . . . ?
N2 C10 C11 C16 13.3(3) . . . . ?
C3 C10 C11 C16 -167.3(2) . . . . ?
C16 C11 C12 C13 -3.3(4) . . . . ?
C10 C11 C12 C13 176.5(2) . . . . ?
C11 C12 C13 C14 1.0(4) . . . . ?
C12 C13 C14 C15 1.1(4) . . . . ?
C12 C13 C14 C17 -177.8(2) . . . . ?
C13 C14 C15 C16 -0.9(5) . . . . ?
C17 C14 C15 C16 178.1(3) . . . . ?
C14 C15 C16 C11 -1.5(5) . . . . ?
C12 C11 C16 C15 3.5(4) . . . . ?
C10 C11 C16 C15 -176.3(3) . . . . ?
C18 O2 C17 O1 -1.4(5) . . . . ?
C18 O2 C17 C14 177.5(2) . . . . ?
C13 C14 C17 O1 178.0(3) . . . . ?
C15 C14 C17 O1 -1.0(5) . . . . ?
C13 C14 C17 O2 -1.0(4) . . . . ?
C15 C14 C17 O2 -179.9(3) . . . . ?
C4 C3 C19 C20 122.6(2) . . . . ?
C10 C3 C19 C20 -3.0(2) . . . . ?
C2 C3 C19 C20 -125.2(2) . . . . ?
C10 N2 C20 C21 -125.0(2) . . . . ?
C10 N2 C20 C19 -4.9(3) . . . . ?
C10 N2 C20 C24 117.3(2) . . . . ?
C3 C19 C20 N2 4.8(3) . . . . ?
C3 C19 C20 C21 125.5(2) . . . . ?
C3 C19 C20 C24 -112.1(2) . . . . ?
C22 O4 C21 O3 4.2(4) . . . . ?
C22 O4 C21 C20 -172.6(3) . . . . ?
N2 C20 C21 O3 18.6(4) . . . . ?
C19 C20 C21 O3 -99.9(3) . . . . ?
C24 C20 C21 O3 134.5(3) . . . . ?
N2 C20 C21 O4 -164.6(2) . . . . ?
C19 C20 C21 O4 76.9(3) . . . . ?
C24 C20 C21 O4 -48.7(3) . . . . ?
C21 O4 C22 C23 83.1(3) . . . . ?
C25 O6 C24 O5 -2.8(5) . . . . ?
C25 O6 C24 C20 178.8(3) . . . . ?
N2 C20 C24 O5 -109.8(3) . . . . ?
C21 C20 C24 O5 131.0(3) . . . . ?
C19 C20 C24 O5 7.9(4) . . . . ?
N2 C20 C24 O6 68.6(3) . . . . ?
C21 C20 C24 O6 -50.6(3) . . . . ?
C19 C20 C24 O6 -173.7(2) . . . . ?
C24 O6 C25 C26 -98.0(5) . . . . ?
